data_9012394
loop_
_publ_author_name
'Lambert-Andron B'
'Dhahri, E.'
'Chaudouet, P.'
'Madar, R.'

_publ_section_title
;
 Crystal structure of Rh12As7
;
_journal_name_full 'Journal of the Less-Common Metals'
_journal_page_first 353
_journal_page_last 358
_journal_paper_doi 10.1016/0022-5088(85)90230-9
_journal_volume 108
_journal_year 1985
_chemical_compound_source Synthetic
_chemical_formula_sum 'As3.5 Rh6'
_chemical_name_mineral Polkanovite
_space_group_IT_number 176
_symmetry_space_group_name_Hall '-P 6c'
_symmetry_space_group_name_H-M 'P 63/m'
_cell_angle_alpha 90
_cell_angle_beta 90
_cell_angle_gamma 120
_cell_length_a 9.315
_cell_length_b 9.315
_cell_length_c 3.659
_cell_formula_units_Z 2
_cell_volume 274.953
_database_code_amcsd 0014153
_exptl_crystal_density_diffrn 10.625
_cod_original_formula_sum 'Rh6 As3.5'
_cod_database_code 9012394

loop_
_space_group_symop_operation_xyz
x,y,z
-x+y,-x,1/2-z
x-y,x,1/2+z
y,-x+y,-z
-y,x-y,z
x,y,1/2-z
-x,-y,1/2+z
x-y,x,-z
-x+y,-x,z
-y,x-y,1/2-z
y,-x+y,1/2+z
-x,-y,-z

loop_
_atom_site_aniso_label
_atom_site_aniso_U_11
_atom_site_aniso_U_22
_atom_site_aniso_U_33
_atom_site_aniso_U_12
_atom_site_aniso_U_13
_atom_site_aniso_U_23
Rh1 0.00663 0.00656 0.00977 0.00692 0.00000 0.00000
Rh2 0.01886 0.00745 0.00746 0.01253 0.00000 0.00000
As1 0.00429 0.00626 0.00760 0.00396 0.00000 0.00000
As2 0.01517 0.01517 0.09156 0.01517 0.00000 0.00000
As3 0.00056 0.00056 0.14447 0.00056 0.00000 0.00000

loop_
_atom_site_label
_atom_site_fract_x
_atom_site_fract_y
_atom_site_fract_z
_atom_site_occupancy
Rh1 0.51580 0.38020 0.25000 1.00000
Rh2 0.24360 0.00860 0.25000 1.00000
As1 0.28550 0.44590 0.25000 1.00000
As2 0.00000 0.00000 0.25000 0.30000
As3 0.00000 0.00000 0.00000 0.20000

loop_
_cod_related_entry_id
_cod_related_entry_database
_cod_related_entry_code
1 AMCSD 0014153
